data_4113099
loop_
_publ_author_name
'Hisako Hashimoto'
'Katsunori Suzuki'
'Wataru Setaka'
'Chizuko Kabuto'
'Mitsuo Kira'

_publ_section_title
;
 Iron Complexes of (E)- and (Z)-1,2-Dichlorodisilenes
;
_journal_name_full 'Journal of the American Chemical Society'
_journal_page_first 13628
_journal_page_last 13629
_journal_paper_doi 10.1021/ja048100i
_journal_volume 126
_journal_year 2004
_chemical_formula_sum 'C22 H42 Cl2 Fe O4 Si4'
_chemical_formula_weight 609.67
_chemical_name_systematic
; 
 ? 
;
_space_group_IT_number 14
_symmetry_cell_setting monoclinic
_symmetry_space_group_name_Hall '-P 2ybc'
_symmetry_space_group_name_H-M 'P 1 21/c 1'
_atom_sites_solution_hydrogens geom
_atom_sites_solution_primary direct
_atom_sites_solution_secondary difmap
_audit_creation_method SHELXL-97
_cell_angle_alpha 90.00
_cell_angle_beta 100.535(2)
_cell_angle_gamma 90.00
_cell_formula_units_Z 4
_cell_length_a 15.376(3)
_cell_length_b 11.174(2)
_cell_length_c 18.510(3)
_cell_measurement_temperature 293(2)
_cell_volume 3126.6(10)
_computing_structure_refinement 'SHELXL-97 (Sheldrick, 1997)'
_computing_structure_solution 'SHELXS-97 (Sheldrick, 1990)'
_diffrn_ambient_temperature 293(2)
_diffrn_measured_fraction_theta_full 0.990
_diffrn_measured_fraction_theta_max 0.973
_diffrn_radiation_monochromator graphite
_diffrn_radiation_source 'fine-focus sealed tube'
_diffrn_radiation_type MoK\a
_diffrn_radiation_wavelength 0.71070
_diffrn_reflns_av_R_equivalents 0.0000
_diffrn_reflns_av_sigmaI/netI 0.0313
_diffrn_reflns_limit_h_max 19
_diffrn_reflns_limit_h_min 0
_diffrn_reflns_limit_k_max 14
_diffrn_reflns_limit_k_min 0
_diffrn_reflns_limit_l_max 23
_diffrn_reflns_limit_l_min -24
_diffrn_reflns_number 6983
_diffrn_reflns_theta_full 25.00
_diffrn_reflns_theta_max 27.48
_diffrn_reflns_theta_min 3.01
_exptl_absorpt_coefficient_mu 0.831
_exptl_absorpt_correction_T_max 0.8514
_exptl_absorpt_correction_T_min 0.7886
_exptl_absorpt_correction_type empirical
_exptl_crystal_density_diffrn 1.295
_exptl_crystal_F_000 1288
_exptl_crystal_size_max 0.30
_exptl_crystal_size_mid 0.20
_exptl_crystal_size_min 0.20
_refine_diff_density_max 0.895
_refine_diff_density_min -0.328
_refine_diff_density_rms 0.059
_refine_ls_extinction_method none
_refine_ls_goodness_of_fit_ref 0.919
_refine_ls_hydrogen_treatment mixed
_refine_ls_matrix_type full
_refine_ls_number_parameters 298
_refine_ls_number_reflns 6983
_refine_ls_number_restraints 0
_refine_ls_restrained_S_all 0.919
_refine_ls_R_factor_all 0.0403
_refine_ls_R_factor_gt 0.0353
_refine_ls_shift/su_max 0.001
_refine_ls_shift/su_mean 0.000
_refine_ls_structure_factor_coef Fsqd
_refine_ls_weighting_details 'calc w=1/[\s^2^(Fo^2^)+(0.1000P)^2^+0.0000P] where P=(Fo^2^+2Fc^2^)/3'
_refine_ls_weighting_scheme calc
_refine_ls_wR_factor_gt 0.1105
_refine_ls_wR_factor_ref 0.1184
_reflns_number_gt 6298
_reflns_number_total 6983
_reflns_threshold_expression >2sigma(I)
_cod_data_source_file ja048100isi20040907_010353.cif
_cod_data_source_block suzu06(1Z)
_cod_original_cell_volume 3126.7(10)
_cod_database_code 4113099

loop_
_symmetry_equiv_pos_as_xyz
'x, y, z'
'-x, y+1/2, -z+1/2'
'-x, -y, -z'
'x, -y-1/2, z-1/2'

loop_
_atom_site_label
_atom_site_type_symbol
_atom_site_fract_x
_atom_site_fract_y
_atom_site_fract_z
_atom_site_U_iso_or_equiv
_atom_site_adp_type
_atom_site_occupancy
_atom_site_symmetry_multiplicity
_atom_site_calc_flag
Fe1 Fe 0.104480(16) -0.52281(2) 0.354529(14) 0.02416(9) Uani 1 1 d
Cl1 Cl 0.23502(4) -0.40290(4) 0.53524(2) 0.03488(13) Uani 1 1 d
Cl2 Cl 0.30614(3) -0.67839(4) 0.45076(3) 0.03352(13) Uani 1 1 d
Si1 Si 0.21327(3) -0.38313(4) 0.42045(3) 0.02259(12) Uani 1 1 d
Si2 Si 0.26350(3) -0.54905(4) 0.37012(2) 0.02086(12) Uani 1 1 d
Si3 Si 0.22445(3) -0.17364(4) 0.39800(3) 0.02408(12) Uani 1 1 d
Si4 Si 0.34984(3) -0.56731(4) 0.27635(2) 0.02004(12) Uani 1 1 d
O1 O 0.10370(13) -0.63833(18) 0.49727(10) 0.0595(5) Uani 1 1 d
O2 O -0.07425(12) -0.4252(2) 0.35383(11) 0.0624(5) Uani 1 1 d
O3 O 0.06337(11) -0.75674(14) 0.28302(9) 0.0422(4) Uani 1 1 d
O4 O 0.11396(10) -0.39060(13) 0.21901(8) 0.0360(3) Uani 1 1 d
C1 C 0.10783(14) -0.5917(2) 0.44356(12) 0.0380(5) Uani 1 1 d
C2 C -0.00452(15) -0.4610(2) 0.35548(13) 0.0393(5) Uani 1 1 d
C3 C 0.07868(13) -0.66519(18) 0.30918(11) 0.0299(4) Uani 1 1 d
C4 C 0.11265(12) -0.44016(17) 0.27246(10) 0.0260(4) Uani 1 1 d
C5 C 0.21946(18) -0.14849(19) 0.29684(11) 0.0433(5) Uani 1 1 d
H1 H 0.2274 -0.0670 0.2873 0.043 Uiso 1 1 d
H2 H 0.2641 -0.1950 0.2803 0.043 Uiso 1 1 d
H3 H 0.1629 -0.1743 0.2704 0.043 Uiso 1 1 d
C6 C 0.33885(12) -0.12149(16) 0.44736(10) 0.0261(4) Uani 1 1 d
C7 C 0.40833(13) -0.21703(18) 0.43955(12) 0.0328(4) Uani 1 1 d
H4 H 0.3942 -0.2906 0.4617 0.033 Uiso 1 1 d
H5 H 0.4097 -0.2313 0.3894 0.033 Uiso 1 1 d
H6 H 0.4655 -0.1918 0.4640 0.033 Uiso 1 1 d
C8 C 0.36534(15) -0.00619(18) 0.41185(13) 0.0369(5) Uani 1 1 d
H7 H 0.4237 0.0173 0.4347 0.037 Uiso 1 1 d
H8 H 0.3648 -0.0193 0.3608 0.037 Uiso 1 1 d
H9 H 0.3253 0.0564 0.4172 0.037 Uiso 1 1 d
C9 C 0.34200(13) -0.09737(18) 0.52929(11) 0.0312(4) Uani 1 1 d
H10 H 0.4002 -0.0728 0.5514 0.031 Uiso 1 1 d
H11 H 0.3017 -0.0340 0.5346 0.031 Uiso 1 1 d
H12 H 0.3262 -0.1667 0.5527 0.031 Uiso 1 1 d
C10 C 0.12634(13) -0.09354(18) 0.42762(12) 0.0352(4) Uani 1 1 d
C11 C 0.14050(15) 0.04265(19) 0.42903(15) 0.0425(5) Uani 1 1 d
H13 H 0.1905 0.0640 0.4651 0.043 Uiso 1 1 d
H14 H 0.1505 0.0687 0.3819 0.043 Uiso 1 1 d
H15 H 0.0896 0.0835 0.4396 0.043 Uiso 1 1 d
C12 C 0.10929(15) -0.1337(2) 0.50266(16) 0.0481(6) Uani 1 1 d
H16 H 0.0589 -0.0945 0.5139 0.048 Uiso 1 1 d
H17 H 0.1009 -0.2177 0.5024 0.048 Uiso 1 1 d
H18 H 0.1598 -0.1140 0.5393 0.048 Uiso 1 1 d
C13 C 0.04333(17) -0.1198(2) 0.37012(18) 0.0602(8) Uani 1 1 d
H19 H -0.0062 -0.0790 0.3801 0.060 Uiso 1 1 d
H20 H 0.0545 -0.0937 0.3223 0.060 Uiso 1 1 d
H21 H 0.0325 -0.2036 0.3669 0.060 Uiso 1 1 d
C14 C 0.34257(13) -0.41814(17) 0.22903(10) 0.0287(4) Uani 1 1 d
H22 H 0.3596 -0.3566 0.2641 0.029 Uiso 1 1 d
H23 H 0.3805 -0.4172 0.1938 0.029 Uiso 1 1 d
H24 H 0.2832 -0.4043 0.2046 0.029 Uiso 1 1 d
C15 C 0.47065(12) -0.58973(16) 0.32402(10) 0.0261(4) Uani 1 1 d
C16 C 0.53290(13) -0.5571(2) 0.27070(13) 0.0373(5) Uani 1 1 d
H25 H 0.5929 -0.5667 0.2941 0.037 Uiso 1 1 d
H26 H 0.5213 -0.6076 0.2285 0.037 Uiso 1 1 d
H27 H 0.5234 -0.4759 0.2554 0.037 Uiso 1 1 d
C17 C 0.49236(13) -0.50652(19) 0.39079(12) 0.0353(4) Uani 1 1 d
H28 H 0.5527 -0.5164 0.4140 0.035 Uiso 1 1 d
H29 H 0.4830 -0.4254 0.3757 0.035 Uiso 1 1 d
H30 H 0.4554 -0.5249 0.4254 0.035 Uiso 1 1 d
C18 C 0.49085(13) -0.71890(18) 0.35037(12) 0.0344(4) Uani 1 1 d
H31 H 0.4547 -0.7396 0.3857 0.034 Uiso 1 1 d
H32 H 0.4779 -0.7727 0.3101 0.034 Uiso 1 1 d
H33 H 0.5511 -0.7266 0.3729 0.034 Uiso 1 1 d
C19 C 0.30264(12) -0.68927(16) 0.20739(9) 0.0246(3) Uani 1 1 d
C20 C 0.21556(13) -0.64505(18) 0.16092(10) 0.0327(4) Uani 1 1 d
H34 H 0.2255 -0.5728 0.1366 0.033 Uiso 1 1 d
H35 H 0.1921 -0.7037 0.1261 0.033 Uiso 1 1 d
H36 H 0.1739 -0.6294 0.1926 0.033 Uiso 1 1 d
C21 C 0.28392(14) -0.80575(17) 0.24579(12) 0.0335(4) Uani 1 1 d
H37 H 0.2416 -0.7896 0.2772 0.033 Uiso 1 1 d
H38 H 0.2601 -0.8638 0.2108 0.033 Uiso 1 1 d
H39 H 0.3366 -0.8344 0.2753 0.033 Uiso 1 1 d
C22 C 0.36683(14) -0.7170(2) 0.15455(11) 0.0354(4) Uani 1 1 d
H40 H 0.4217 -0.7448 0.1819 0.035 Uiso 1 1 d
H41 H 0.3422 -0.7766 0.1204 0.035 Uiso 1 1 d
H42 H 0.3772 -0.6462 0.1286 0.035 Uiso 1 1 d

loop_
_atom_site_aniso_label
_atom_site_aniso_U_11
_atom_site_aniso_U_22
_atom_site_aniso_U_33
_atom_site_aniso_U_23
_atom_site_aniso_U_13
_atom_site_aniso_U_12
Fe1 0.02374(16) 0.02520(16) 0.02409(15) -0.00043(9) 0.00585(11) -0.00118(9)
Cl1 0.0505(3) 0.0334(2) 0.0202(2) -0.00035(17) 0.00499(19) 0.0024(2)
Cl2 0.0472(3) 0.0260(2) 0.0278(2) 0.00945(17) 0.0078(2) 0.00875(19)
Si1 0.0284(3) 0.0187(2) 0.0202(2) -0.00072(17) 0.00329(19) 0.00220(18)
Si2 0.0250(2) 0.0181(2) 0.0198(2) 0.00161(17) 0.00506(18) 0.00224(17)
Si3 0.0304(3) 0.0179(2) 0.0220(2) -0.00141(17) -0.00045(19) 0.00405(18)
Si4 0.0230(2) 0.0176(2) 0.0198(2) 0.00187(16) 0.00469(18) 0.00237(17)
O1 0.0736(13) 0.0692(13) 0.0382(9) 0.0119(9) 0.0168(9) -0.0223(10)
O2 0.0381(9) 0.0824(14) 0.0717(13) 0.0084(11) 0.0231(9) 0.0186(9)
O3 0.0494(9) 0.0303(8) 0.0451(9) -0.0038(7) 0.0039(7) -0.0094(7)
O4 0.0395(8) 0.0375(8) 0.0297(7) 0.0070(6) 0.0034(6) 0.0017(6)
C1 0.0380(11) 0.0417(12) 0.0354(11) 0.0006(9) 0.0096(9) -0.0107(9)
C2 0.0367(11) 0.0420(12) 0.0430(12) 0.0020(9) 0.0167(9) 0.0026(9)
C3 0.0293(9) 0.0307(10) 0.0291(9) 0.0023(7) 0.0034(7) -0.0039(7)
C4 0.0213(8) 0.0262(9) 0.0295(9) -0.0027(7) 0.0018(7) 0.0012(7)
C5 0.0739(16) 0.0269(10) 0.0247(9) 0.0023(8) -0.0026(10) 0.0008(10)
C6 0.0283(9) 0.0221(8) 0.0275(9) -0.0021(7) 0.0039(7) 0.0019(7)
C7 0.0299(9) 0.0279(9) 0.0414(11) -0.0032(8) 0.0087(8) 0.0052(8)
C8 0.0396(11) 0.0260(9) 0.0459(12) 0.0025(8) 0.0100(9) -0.0009(8)
C9 0.0319(10) 0.0311(10) 0.0277(9) -0.0063(7) -0.0024(7) 0.0017(8)
C10 0.0294(10) 0.0265(9) 0.0468(12) -0.0049(8) -0.0009(9) 0.0067(8)
C11 0.0390(12) 0.0259(10) 0.0621(15) -0.0032(9) 0.0074(10) 0.0116(8)
C12 0.0383(12) 0.0413(12) 0.0702(17) 0.0008(11) 0.0241(11) 0.0107(10)
C13 0.0340(12) 0.0457(14) 0.091(2) -0.0128(14) -0.0157(13) 0.0110(10)
C14 0.0322(9) 0.0228(8) 0.0319(9) 0.0063(7) 0.0084(7) 0.0019(7)
C15 0.0232(8) 0.0247(8) 0.0303(9) -0.0003(7) 0.0045(7) 0.0029(7)
C16 0.0266(10) 0.0413(12) 0.0468(12) 0.0000(9) 0.0142(9) 0.0010(8)
C17 0.0282(10) 0.0358(10) 0.0391(11) -0.0079(9) -0.0010(8) 0.0033(8)
C18 0.0324(10) 0.0310(10) 0.0381(10) 0.0042(8) 0.0018(8) 0.0109(8)
C19 0.0295(9) 0.0224(8) 0.0214(8) -0.0003(6) 0.0036(7) 0.0015(7)
C20 0.0346(10) 0.0343(10) 0.0264(9) -0.0001(8) -0.0016(8) -0.0005(8)
C21 0.0390(10) 0.0230(9) 0.0373(10) 0.0004(8) 0.0039(8) -0.0023(8)
C22 0.0410(11) 0.0384(11) 0.0282(9) -0.0058(8) 0.0102(8) 0.0042(9)

loop_
_atom_type_symbol
_atom_type_description
_atom_type_scat_dispersion_real
_atom_type_scat_dispersion_imag
_atom_type_scat_source
C C 0.0033 0.0016 'International Tables Vol C Tables 4.2.6.8 and 6.1.1.4'
H H 0.0000 0.0000 'International Tables Vol C Tables 4.2.6.8 and 6.1.1.4'
O O 0.0106 0.0060 'International Tables Vol C Tables 4.2.6.8 and 6.1.1.4'
Si Si 0.0817 0.0704 'International Tables Vol C Tables 4.2.6.8 and 6.1.1.4'
Fe Fe 0.3463 0.8444 'International Tables Vol C Tables 4.2.6.8 and 6.1.1.4'
Cl Cl 0.1484 0.1585 'International Tables Vol C Tables 4.2.6.8 and 6.1.1.4'

loop_
_geom_angle_atom_site_label_1
_geom_angle_atom_site_label_2
_geom_angle_atom_site_label_3
_geom_angle
C4 Fe1 C3 95.90(9)
C4 Fe1 C1 172.01(9)
C3 Fe1 C1 90.91(9)
C4 Fe1 C2 91.15(9)
C3 Fe1 C2 102.39(10)
C1 Fe1 C2 91.46(10)
C4 Fe1 Si2 86.45(6)
C3 Fe1 Si2 94.57(6)
C1 Fe1 Si2 88.86(7)
C2 Fe1 Si2 163.03(8)
C4 Fe1 Si1 86.95(6)
C3 Fe1 Si1 149.91(6)
C1 Fe1 Si1 85.07(7)
C2 Fe1 Si1 107.51(8)
Si2 Fe1 Si1 55.614(18)
Cl1 Si1 Si2 109.00(3)
Cl1 Si1 Si3 106.00(3)
Si2 Si1 Si3 133.42(3)
Cl1 Si1 Fe1 113.92(3)
Si2 Si1 Fe1 61.80(2)
Si3 Si1 Fe1 127.09(2)
Cl2 Si2 Si1 110.87(3)
Cl2 Si2 Si4 108.48(3)
Si1 Si2 Si4 130.24(3)
Cl2 Si2 Fe1 110.20(2)
Si1 Si2 Fe1 62.586(18)
Si4 Si2 Fe1 127.45(2)
C5 Si3 C10 108.89(11)
C5 Si3 C6 107.19(10)
C10 Si3 C6 115.00(8)
C5 Si3 Si1 109.17(7)
C10 Si3 Si1 108.79(7)
C6 Si3 Si1 107.68(6)
C14 Si4 C19 109.73(9)
C14 Si4 C15 107.47(9)
C19 Si4 C15 115.45(8)
C14 Si4 Si2 105.71(6)
C19 Si4 Si2 110.67(6)
C15 Si4 Si2 107.32(6)
O1 C1 Fe1 174.7(2)
O2 C2 Fe1 177.3(2)
O3 C3 Fe1 177.54(18)
O4 C4 Fe1 176.57(17)
C9 C6 C8 108.26(16)
C9 C6 C7 108.59(15)
C8 C6 C7 107.43(16)
C9 C6 Si3 112.65(13)
C8 C6 Si3 110.06(13)
C7 C6 Si3 109.70(13)
C12 C10 C13 108.4(2)
C12 C10 C11 108.85(19)
C13 C10 C11 107.38(18)
C12 C10 Si3 113.42(14)
C13 C10 Si3 108.09(16)
C11 C10 Si3 110.52(15)
C17 C15 C18 108.18(16)
C17 C15 C16 107.69(16)
C18 C15 C16 108.22(16)
C17 C15 Si4 109.92(12)
C18 C15 Si4 112.98(13)
C16 C15 Si4 109.69(13)
C20 C19 C21 108.31(15)
C20 C19 C22 107.65(15)
C21 C19 C22 108.60(16)
C20 C19 Si4 109.25(12)
C21 C19 Si4 112.00(12)
C22 C19 Si4 110.90(13)

loop_
_geom_bond_atom_site_label_1
_geom_bond_atom_site_label_2
_geom_bond_distance
Fe1 C4 1.8016(19)
Fe1 C3 1.809(2)
Fe1 C1 1.811(2)
Fe1 C2 1.816(2)
Fe1 Si2 2.4270(7)
Fe1 Si1 2.4446(6)
Cl1 Si1 2.1014(7)
Cl2 Si2 2.0950(7)
Si1 Si2 2.2726(7)
Si1 Si3 2.3892(8)
Si2 Si4 2.3789(7)
Si3 C5 1.881(2)
Si3 C10 1.918(2)
Si3 C6 1.9187(19)
Si4 C14 1.8767(19)
Si4 C19 1.9169(18)
Si4 C15 1.9217(18)
O1 C1 1.135(3)
O2 C2 1.140(3)
O3 C3 1.138(2)
O4 C4 1.137(2)
C6 C9 1.532(3)
C6 C8 1.535(3)
C6 C7 1.536(3)
C10 C12 1.527(3)
C10 C13 1.533(3)
C10 C11 1.537(3)
C15 C17 1.534(3)
C15 C18 1.537(3)
C15 C16 1.539(3)
C19 C20 1.535(3)
C19 C21 1.535(3)
C19 C22 1.543(3)
